data_4116548
loop_
_publ_author_name
'Jun-ichiro Setsune'
'Yasuyuki Katakami'
'Noriko Iizuna'

_publ_section_title
;
 [48]Dodecaphyrin-(1.0.1.0.1.0.1.0.1.0.1.0) and
 [64]Hexadecaphyrin-(1.0.1.0.1.0.1.0.1.0.1.0.1.0.1.0): The Largest
 Cyclopolypyrroles
;
_journal_name_full 'Journal of the American Chemical Society'
_journal_page_first 8957
_journal_page_last 8958
_journal_paper_doi 10.1021/ja991669c
_journal_volume 121
_journal_year 1999
_chemical_formula_sum 'C144 H156 Cl12 N12 O2'
_chemical_formula_weight 2512.33
_space_group_IT_number 14
_symmetry_cell_setting monoclinic
_symmetry_Int_Tables_number 14
_symmetry_space_group_name_Hall '-P 2yn'
_symmetry_space_group_name_H-M 'P 1 21/n 1'
_audit_creation_date 'Mon Jun  7 13:39:54 1999'
_audit_creation_method 'from TEXRAY.INF file'
_cell_angle_alpha 90
_cell_angle_beta 94.74(2)
_cell_angle_gamma 90
_cell_formula_units_Z 2
_cell_length_a 16.037(5)
_cell_length_b 24.020(6)
_cell_length_c 17.810(3)
_cell_measurement_reflns_used 22
_cell_measurement_temperature 299.2
_cell_measurement_theta_max 12.0
_cell_measurement_theta_min 10.1
_cell_volume 6837(3)
_computing_cell_refinement 'MSC/AFC Diffractometer Control'
_computing_data_collection 'MSC/AFC Diffractometer Control'
_computing_data_reduction teXsan
_computing_publication_material teXsan
_computing_structure_refinement teXsan
_diffrn_ambient_temperature 299.2
_diffrn_measurement_device 'Rigaku AFC5R'
_diffrn_measurement_method \w-2\q
_diffrn_orient_matrix_UB_11 0.05389
_diffrn_orient_matrix_UB_12 0.02060
_diffrn_orient_matrix_UB_13 0.01048
_diffrn_orient_matrix_UB_21 0.02568
_diffrn_orient_matrix_UB_22 -0.02264
_diffrn_orient_matrix_UB_23 -0.03919
_diffrn_orient_matrix_UB_31 -0.01875
_diffrn_orient_matrix_UB_32 0.02822
_diffrn_orient_matrix_UB_33 -0.03909
_diffrn_radiation_detector 'scintillation counter'
_diffrn_radiation_monochromator graphite
_diffrn_radiation_source 'Rigaku rotating anode'
_diffrn_radiation_type 'Mo K\a'
_diffrn_radiation_wavelength 0.7107
_diffrn_reflns_av_R_equivalents 0.157
_diffrn_reflns_av_sigmaI/netI 0.257
_diffrn_reflns_limit_h_max 19
_diffrn_reflns_limit_h_min 0
_diffrn_reflns_limit_k_max 31
_diffrn_reflns_limit_k_min 0
_diffrn_reflns_limit_l_max 23
_diffrn_reflns_limit_l_min -23
_diffrn_reflns_number 13736
_diffrn_reflns_reduction_process 'Lp corrections applied'
_diffrn_reflns_theta_max 27.50
_diffrn_reflns_theta_min 2.05
_diffrn_standards_decay_% 0.25
_diffrn_standards_interval_count 150
_diffrn_standards_number 3
_exptl_absorpt_coefficient_mu 0.298
_exptl_absorpt_correction_T_max 1.000
_exptl_absorpt_correction_T_min 0.892
_exptl_absorpt_correction_type '\y scans(North,Phillips & Mathews,1968)'
_exptl_crystal_colour blue
_exptl_crystal_density_diffrn 1.220
_exptl_crystal_description prismatic
_exptl_crystal_F_000 2648.00
_exptl_crystal_size_max 0.400
_exptl_crystal_size_mid 0.300
_exptl_crystal_size_min 0.200
_refine_diff_density_max 0.82
_refine_diff_density_min -0.47
_refine_ls_extinction_method none
_refine_ls_goodness_of_fit_obs 2.193
_refine_ls_hydrogen_treatment noref
_refine_ls_matrix_type full
_refine_ls_number_constraints 0
_refine_ls_number_parameters 766
_refine_ls_number_reflns 3916
_refine_ls_number_restraints 0
_refine_ls_R_factor_obs 0.0870
_refine_ls_shift/esd_max 0.0000
_refine_ls_shift/esd_mean 0.0000
_refine_ls_structure_factor_coef F
_refine_ls_weighting_details 'w = 1/[\s^2^(Fo) + 0.00005|Fo|^2^]'
_refine_ls_weighting_scheme calc
_refine_ls_wR_factor_obs 0.0640
_reflns_number_observed 3916
_reflns_number_total 13177
_reflns_observed_criterion >2.0sigma(I)
_cod_data_source_file ja991669c.cif
_cod_data_source_block C144H156Cl12N12O2
_cod_depositor_comments
;
The following automatic conversions were performed:

'_refine_ls_weighting_scheme' value 'w = 1/[\s^2^(Fo) +
0.00005|Fo|^2^]' was changed to 'calc'. New tag
'_refine_ls_weighting_details' was created. The value of the new tag
was set to 'w = 1/[\s^2^(Fo) + 0.00005|Fo|^2^]'.

Automatic conversion script
Id: cif_fix_values 3143 2015-03-26 13:38:13Z robertas 
;
_cod_original_sg_symbol_H-M 'P 21/n '
_cod_original_formula_sum 'C144 H156 Cl12 N12 O2 '
_cod_database_code 4116548

loop_
_symmetry_equiv_pos_as_xyz
x,y,z
1/2-x,1/2+y,1/2-z
-x,-y,-z
1/2+x,1/2-y,1/2+z

loop_
_atom_site_aniso_label
_atom_site_aniso_U_11
_atom_site_aniso_U_22
_atom_site_aniso_U_33
_atom_site_aniso_U_12
_atom_site_aniso_U_13
_atom_site_aniso_U_23
Cl(1) 0.063(3) 0.057(3) 0.095(3) 0.008(2) 0.018(2) -0.006(2)
Cl(2) 0.076(3) 0.073(3) 0.082(3) 0.021(3) 0.026(2) 0.005(2)
Cl(3) 0.184(5) 0.058(3) 0.103(4) 0.001(3) 0.058(4) -0.015(3)
Cl(4) 0.130(4) 0.088(4) 0.050(3) -0.011(3) 0.003(3) -0.009(2)
Cl(5) 0.079(3) 0.103(4) 0.064(3) 0.013(3) 0.024(2) 0.003(3)
Cl(6) 0.070(3) 0.103(4) 0.073(3) 0.016(3) 0.023(2) 0.025(3)
O(1) 0.20(1) 0.16(1) 0.060(9) 0.08(1) -0.030(9) 0.010(9)
N(1) 0.054(8) 0.020(7) 0.031(7) 0.003(6) -0.011(5) 0.002(6)
N(2) 0.062(8) 0.013(7) 0.039(7) -0.008(6) -0.014(6) 0.008(6)
N(3) 0.047(7) 0.030(7) 0.035(7) -0.023(6) -0.003(6) 0.010(6)
N(4) 0.042(7) 0.029(7) 0.025(7) -0.009(6) 0.003(5) 0.013(5)
N(5) 0.035(7) 0.037(8) 0.037(7) -0.005(6) -0.007(6) 0.024(6)
N(6) 0.041(7) 0.030(8) 0.038(7) -0.005(6) -0.007(6) 0.000(6)
C(1) 0.039(9) 0.028(10) 0.053(9) -0.001(8) -0.006(7) -0.003(8)
C(2) 0.06(1) 0.024(10) 0.06(1) 0.000(9) -0.027(8) -0.003(8)
C(3) 0.06(1) 0.05(1) 0.06(1) -0.011(10) -0.018(8) 0.003(9)
C(4) 0.042(9) 0.04(1) 0.029(9) 0.001(8) -0.008(7) -0.005(8)
C(5) 0.06(1) 0.023(9) 0.039(9) -0.002(8) -0.007(7) 0.010(7)
C(6) 0.052(9) 0.028(9) 0.028(8) 0.005(8) -0.008(7) -0.004(7)
C(7) 0.056(10) 0.015(9) 0.032(8) 0.003(7) 0.003(7) -0.004(6)
C(8) 0.036(9) 0.024(9) 0.033(8) 0.001(7) -0.011(6) 0.004(7)
C(9) 0.027(8) 0.05(1) 0.040(9) -0.003(8) 0.004(7) -0.014(8)
C(10) 0.041(9) 0.024(9) 0.031(8) -0.001(7) 0.000(7) 0.005(7)
C(11) 0.049(9) 0.04(1) 0.016(8) -0.009(8) -0.004(7) 0.001(7)
C(12) 0.047(9) 0.025(9) 0.041(10) -0.015(7) -0.008(7) -0.008(8)
C(13) 0.033(8) 0.035(10) 0.024(8) -0.004(7) -0.007(6) -0.016(7)
C(14) 0.047(9) 0.023(8) 0.018(7) -0.013(7) -0.005(7) 0.002(6)
C(15) 0.031(9) 0.05(1) 0.042(9) -0.003(7) -0.006(7) 0.009(7)
C(16) 0.052(10) 0.036(10) 0.026(8) -0.003(8) -0.014(7) 0.015(7)
C(17) 0.028(8) 0.026(9) 0.039(8) 0.003(7) -0.003(7) 0.001(7)
C(18) 0.033(8) 0.033(9) 0.017(7) -0.002(7) -0.004(6) -0.001(6)
C(19) 0.031(8) 0.036(9) 0.025(8) -0.012(7) 0.003(7) -0.005(7)
C(20) 0.049(9) 0.034(9) 0.023(8) 0.011(8) 0.004(7) 0.009(7)
C(21) 0.031(9) 0.021(9) 0.044(8) -0.007(7) 0.006(7) 0.003(7)
C(22) 0.028(8) 0.029(9) 0.029(8) -0.012(7) 0.001(7) -0.009(7)
C(23) 0.044(10) 0.03(1) 0.038(9) -0.007(8) 0.005(7) 0.004(7)
C(24) 0.043(10) 0.05(1) 0.043(9) -0.023(9) -0.008(7) -0.002(8)
C(25) 0.06(1) 0.024(10) 0.048(9) -0.015(8) -0.016(8) 0.005(7)
C(26) 0.041(9) 0.018(8) 0.036(9) -0.005(7) -0.007(7) 0.007(7)
C(27) 0.035(8) 0.023(9) 0.028(8) 0.006(7) -0.020(6) 0.013(7)
C(28) 0.10(1) 0.04(1) 0.10(1) 0.01(1) -0.06(1) -0.009(9)
C(29) 0.11(2) 0.08(2) 0.28(3) 0.00(1) -0.13(2) 0.02(2)
C(30) 0.13(2) 0.05(1) 0.08(1) 0.00(1) -0.06(1) 0.017(10)
C(31) 0.09(1) 0.05(1) 0.25(2) 0.00(1) -0.09(1) -0.03(1)
C(32) 0.07(1) 0.026(9) 0.033(8) 0.003(8) -0.028(7) 0.017(7)
C(33) 0.05(1) 0.15(2) 0.10(1) -0.02(1) -0.003(10) 0.00(1)
C(34) 0.06(1) 0.033(10) 0.056(10) 0.004(8) -0.018(8) -0.002(8)
C(35) 0.11(1) 0.10(1) 0.042(9) -0.03(1) -0.008(9) 0.000(9)
C(36) 0.047(9) 0.024(9) 0.029(7) 0.000(7) 0.005(7) 0.013(7)
C(37) 0.033(9) 0.03(1) 0.048(9) -0.016(8) -0.010(7) 0.003(8)
C(38) 0.05(1) 0.04(1) 0.06(1) -0.005(8) -0.023(8) -0.003(9)
C(39) 0.08(1) 0.07(1) 0.04(1) -0.02(1) -0.019(9) 0.027(10)
C(40) 0.07(1) 0.05(1) 0.05(1) 0.001(9) 0.018(9) -0.005(9)
C(41) 0.048(10) 0.05(1) 0.035(9) 0.010(8) 0.001(7) 0.008(8)
C(42) 0.06(1) 0.039(10) 0.049(9) -0.013(9) -0.007(8) 0.005(8)
C(43) 0.07(1) 0.08(1) 0.12(1) 0.01(1) 0.01(1) 0.01(1)
C(44) 0.08(1) 0.019(9) 0.07(1) -0.010(8) -0.017(9) 0.008(8)
C(45) 0.15(2) 0.07(1) 0.07(1) -0.05(1) -0.03(1) 0.01(1)
C(46) 0.031(9) 0.08(1) 0.07(1) -0.010(8) 0.003(8) 0.034(9)
C(47) 0.03(1) 0.15(2) 0.10(1) 0.00(1) 0.022(10) 0.04(1)
C(48) 0.06(1) 0.08(1) 0.043(10) -0.020(9) -0.016(8) 0.001(9)
C(49) 0.09(1) 0.10(2) 0.10(1) 0.01(1) -0.04(1) 0.02(1)
C(50) 0.044(9) 0.032(10) 0.04(1) 0.003(8) 0.002(8) 0.019(8)
C(51) 0.09(1) 0.06(1) 0.07(1) 0.02(1) 0.013(10) 0.04(1)
C(52) 0.11(2) 0.07(2) 0.13(2) 0.00(1) 0.04(2) 0.02(2)
C(53) 0.07(1) 0.08(2) 0.17(3) 0.02(1) 0.01(2) 0.07(2)
C(54) 0.08(1) 0.13(2) 0.04(1) -0.02(1) -0.036(10) 0.07(1)
C(55) 0.046(10) 0.06(1) 0.05(1) -0.011(8) 0.010(8) 0.009(9)
C(56) 0.041(9) 0.06(1) 0.051(10) 0.000(8) -0.005(7) 0.007(9)
C(57) 0.15(2) 0.07(1) 0.11(2) -0.01(1) -0.03(1) 0.02(1)
C(58) 0.07(1) 0.035(9) 0.029(8) 0.010(8) 0.009(7) 0.007(7)
C(59) 0.06(1) 0.10(1) 0.09(1) 0.02(1) 0.015(9) 0.02(1)
C(60) 0.05(1) 0.14(2) 0.34(4) 0.00(1) 0.01(2) 0.12(2)
C(61) 0.31(4) 0.08(2) 0.13(2) 0.04(2) -0.13(2) 0.00(2)
C(62) 0.08(1) 0.04(1) 0.08(1) -0.003(9) -0.030(9) 0.011(9)
C(63) 0.19(2) 0.04(1) 0.09(2) 0.02(1) 0.00(1) 0.02(1)
C(64) 0.029(8) 0.05(1) 0.025(8) 0.007(7) -0.003(7) -0.013(7)
C(65) 0.06(1) 0.05(1) 0.038(9) 0.001(9) 0.012(8) -0.002(8)
C(66) 0.08(1) 0.05(1) 0.038(9) -0.006(10) 0.004(9) 0.013(8)
C(67) 0.11(2) 0.03(1) 0.06(1) 0.02(1) -0.03(1) 0.015(9)
C(68) 0.07(1) 0.05(1) 0.05(1) 0.013(9) 0.007(9) 0.018(9)
C(69) 0.06(1) 0.04(1) 0.048(10) -0.009(8) 0.002(8) 0.017(8)
C(70) 0.40(3) 0.42(4) -0.016(7) 0.05(3) 0.02(1) -0.17(2)
C(71) 0.51(6) 0.06(1) 0.54(5) -0.02(2) 0.15(4) -0.01(2)
C(72) 0.19(3) 0.31(4) 0.16(3) 0.07(2) 0.00(2) -0.10(2)

loop_
_atom_site_label
_atom_site_fract_x
_atom_site_fract_y
_atom_site_fract_z
_atom_site_U_iso_or_equiv
_atom_site_thermal_displace_type
_atom_site_calc_flag
_atom_site_occupancy
Cl(1) 0.3800(2) -0.2794(1) 0.0348(2) 0.071(1) Uani d 1.00
Cl(2) 0.1240(2) -0.1730(2) 0.1484(2) 0.076(2) Uani d 1.00
Cl(3) 0.2249(3) 0.0553(2) -0.2776(2) 0.113(2) Uani d 1.00
Cl(4) 0.2787(3) -0.0828(2) -0.5063(2) 0.090(2) Uani d 1.00
Cl(5) 0.5679(2) -0.1903(2) 0.0864(2) 0.081(2) Uani d 1.00
Cl(6) 0.8129(2) -0.2169(2) -0.0989(2) 0.081(2) Uani d 1.00
O(1) 0.1588(8) 0.0374(5) 0.2920(6) 0.141(6) Uani d 1.00
N(1) 0.3406(6) 0.0546(4) 0.0538(5) 0.036(4) Uani d 1.00
N(2) 0.2792(6) -0.0878(4) 0.0122(5) 0.039(4) Uani d 1.00
N(3) 0.2122(6) -0.1587(4) -0.0907(5) 0.038(4) Uani d 1.00
N(4) 0.2325(6) -0.1181(4) -0.2408(5) 0.032(3) Uani d 1.00
N(5) 0.3874(6) -0.1027(4) -0.2646(5) 0.037(4) Uani d 1.00
N(6) 0.5767(6) -0.1201(4) -0.1532(5) 0.037(4) Uani d 1.00
C(1) 0.3088(8) 0.1027(6) 0.0209(7) 0.041(5) Uani d 1.00
C(2) 0.2476(8) 0.0875(6) -0.0383(7) 0.051(5) Uani d 1.00
C(3) 0.2466(9) 0.0305(6) -0.0384(8) 0.059(6) Uani d 1.00
C(4) 0.3054(8) 0.0100(6) 0.0194(7) 0.038(5) Uani d 1.00
C(5) 0.3224(8) -0.0465(5) 0.0460(7) 0.040(5) Uani d 1.00
C(6) 0.3734(7) -0.0662(5) 0.1122(6) 0.037(5) Uani d 1.00
C(7) 0.3538(8) -0.1201(5) 0.1208(6) 0.034(4) Uani d 1.00
C(8) 0.2951(7) -0.1345(5) 0.0573(6) 0.032(4) Uani d 1.00
C(9) 0.2543(7) -0.1861(5) 0.0392(7) 0.039(5) Uani d 1.00
C(10) 0.2099(7) -0.1966(5) -0.0304(7) 0.032(4) Uani d 1.00
C(11) 0.1591(7) -0.2407(5) -0.0601(7) 0.036(5) Uani d 1.00
C(12) 0.1345(7) -0.2297(5) -0.1339(7) 0.038(5) Uani d 1.00
C(13) 0.1674(7) -0.1777(5) -0.1538(6) 0.031(4) Uani d 1.00
C(14) 0.1626(8) -0.1422(5) -0.2222(6) 0.030(4) Uani d 1.00
C(15) 0.0919(8) -0.1247(5) -0.2698(7) 0.040(5) Uani d 1.00
C(16) 0.1238(8) -0.0892(5) -0.3208(6) 0.039(5) Uani d 1.00
C(17) 0.2121(7) -0.0844(5) -0.3032(6) 0.031(4) Uani d 1.00
C(18) 0.2756(7) -0.0554(5) -0.3369(6) 0.028(4) Uani d 1.00
C(19) 0.3604(7) -0.0632(5) -0.3192(6) 0.031(4) Uani d 1.00
C(20) 0.4341(8) -0.0385(5) -0.3446(6) 0.035(4) Uani d 1.00
C(21) 0.5018(7) -0.0639(5) -0.3076(6) 0.032(4) Uani d 1.00
C(22) 0.4694(7) -0.1020(5) -0.2569(6) 0.029(4) Uani d 1.00
C(23) 0.5151(8) -0.1395(6) -0.2009(7) 0.038(5) Uani d 1.00
C(24) 0.5010(8) -0.1970(6) -0.1892(7) 0.047(5) Uani d 1.00
C(25) 0.5556(8) -0.2146(5) -0.1307(7) 0.045(5) Uani d 1.00
C(26) 0.6037(7) -0.1658(5) -0.1068(6) 0.032(4) Uani d 1.00
C(27) 0.6627(7) -0.1559(5) -0.0467(6) 0.030(4) Uani d 1.00
C(28) 0.192(1) 0.1232(6) -0.0909(8) 0.081(6) Uani d 1.00
C(29) 0.104(1) 0.1298(7) -0.065(1) 0.16(1) Uani d 1.00
C(30) 0.190(1) -0.0066(6) -0.0914(8) 0.088(7) Uani d 1.00
C(31) 0.113(1) -0.0295(7) -0.052(1) 0.135(9) Uani d 1.00
C(32) 0.4398(8) -0.0322(5) 0.1576(6) 0.044(5) Uani d 1.00
C(33) 0.5174(9) -0.0184(7) 0.1191(8) 0.103(7) Uani d 1.00
C(34) 0.3911(8) -0.1554(5) 0.1851(7) 0.050(5) Uani d 1.00
C(35) 0.3461(9) -0.1482(6) 0.2578(7) 0.086(6) Uani d 1.00
C(36) 0.2516(8) -0.2295(5) 0.0969(6) 0.033(4) Uani d 1.00
C(37) 0.3050(7) -0.2738(6) 0.1000(7) 0.039(5) Uani d 1.00
C(38) 0.3023(8) -0.3158(6) 0.1544(8) 0.051(5) Uani d 1.00
C(39) 0.243(1) -0.3106(7) 0.2043(8) 0.066(6) Uani d 1.00
C(40) 0.1888(9) -0.2675(6) 0.2020(8) 0.056(6) Uani d 1.00
C(41) 0.1957(8) -0.2266(6) 0.1494(7) 0.045(5) Uani d 1.00
C(42) 0.1275(8) -0.2900(5) -0.0199(7) 0.050(5) Uani d 1.00
C(43) 0.0403(9) -0.2823(6) 0.0017(8) 0.088(7) Uani d 1.00
C(44) 0.0891(9) -0.2676(5) -0.1903(8) 0.058(5) Uani d 1.00
C(45) 0.149(1) -0.3129(6) -0.2157(8) 0.097(7) Uani d 1.00
C(46) 0.0023(8) -0.1411(6) -0.2658(7) 0.060(6) Uani d 1.00
C(47) -0.0294(8) -0.1355(7) -0.1910(9) 0.094(7) Uani d 1.00
C(48) 0.0683(8) -0.0615(6) -0.3840(7) 0.061(5) Uani d 1.00
C(49) 0.0540(9) -0.0986(7) -0.4507(9) 0.099(7) Uani d 1.00
C(50) 0.2478(8) -0.0129(6) -0.3943(8) 0.040(5) Uani d 1.00
C(51) 0.2208(10) 0.0371(7) -0.3701(8) 0.074(7) Uani d 1.00
C(52) 0.191(1) 0.0795(8) -0.418(1) 0.103(8) Uani d 1.00
C(53) 0.185(1) 0.0691(9) -0.493(1) 0.108(10) Uani d 1.00
C(54) 0.210(1) 0.0198(9) -0.5239(9) 0.089(8) Uani d 1.00
C(55) 0.2426(8) -0.0207(6) -0.4704(8) 0.053(5) Uani d 1.00
C(56) 0.4417(8) 0.0067(6) -0.4037(7) 0.052(5) Uani d 1.00
C(57) 0.450(1) 0.0633(7) -0.3712(9) 0.111(8) Uani d 1.00
C(58) 0.5912(8) -0.0559(5) -0.3180(6) 0.045(5) Uani d 1.00
C(59) 0.6165(8) -0.0879(6) -0.3852(8) 0.082(6) Uani d 1.00
C(60) 0.443(1) -0.237(1) -0.249(2) 0.17(1) Uani d 1.00
C(61) 0.380(2) -0.2440(9) -0.212(1) 0.18(1) Uani d 1.00
C(62) 0.5566(9) -0.2727(6) -0.0955(8) 0.067(6) Uani d 1.00
C(63) 0.614(1) -0.3098(6) -0.1338(9) 0.109(8) Uani d 1.00
C(64) 0.6942(7) -0.2069(5) 0.0006(7) 0.035(4) Uani d 1.00
C(65) 0.6567(8) -0.2216(6) 0.0629(7) 0.047(5) Uani d 1.00
C(66) 0.6901(10) -0.2665(6) 0.1062(7) 0.057(6) Uani d 1.00
C(67) 0.762(1) -0.2912(6) 0.0864(9) 0.068(6) Uani d 1.00
C(68) 0.7989(8) -0.2756(6) 0.0258(8) 0.058(6) Uani d 1.00
C(69) 0.7637(8) -0.2343(5) -0.0199(7) 0.048(5) Uani d 1.00
C(70) 0.143(1) 0.002(1) 0.2478(7) 0.27(1) Uani d 1.00
C(71) 0.070(2) -0.0365(8) 0.247(2) 0.37(2) Uani d 1.00
C(72) 0.179(1) 0.005(1) 0.183(1) 0.22(1) Uani d 1.00
H(1N) 0.3818 0.0530 0.0955 0.0439 Uiso calc 1.00
H(3N) 0.2423 -0.1245 -0.0881 0.0459 Uiso calc 1.00
H(5N) 0.3528 -0.1261 -0.2378 0.0455 Uiso calc 1.00
H(28A) 0.2163 0.1587 -0.0949 0.0935 Uiso calc 1.00
H(28B) 0.1869 0.1057 -0.1392 0.0935 Uiso calc 1.00
H(29A) 0.1084 0.1473 -0.0164 0.1885 Uiso calc 1.00
H(29B) 0.0716 0.1525 -0.0994 0.1885 Uiso calc 1.00
H(29C) 0.0788 0.0945 -0.0612 0.1885 Uiso calc 1.00
H(30A) 0.1694 0.0146 -0.1342 0.1083 Uiso calc 1.00
H(30B) 0.2216 -0.0370 -0.1073 0.1083 Uiso calc 1.00
H(31A) 0.0802 0.0003 -0.0365 0.1567 Uiso calc 1.00
H(31B) 0.0800 -0.0526 -0.0866 0.1567 Uiso calc 1.00
H(31C) 0.1326 -0.0514 -0.0095 0.1567 Uiso calc 1.00
H(32A) 0.4151 0.0021 0.1714 0.0525 Uiso calc 1.00
H(32B) 0.4564 -0.0526 0.2024 0.0525 Uiso calc 1.00
H(33A) 0.5438 -0.0522 0.1057 0.1255 Uiso calc 1.00
H(33B) 0.5026 0.0025 0.0749 0.1255 Uiso calc 1.00
H(33C) 0.5550 0.0023 0.1521 0.1255 Uiso calc 1.00
H(34A) 0.3878 -0.1936 0.1702 0.0572 Uiso calc 1.00
H(34B) 0.4483 -0.1455 0.1956 0.0572 Uiso calc 1.00
H(35A) 0.3495 -0.1108 0.2735 0.1024 Uiso calc 1.00
H(35B) 0.2889 -0.1588 0.2480 0.1024 Uiso calc 1.00
H(35C) 0.3716 -0.1717 0.2961 0.1024 Uiso calc 1.00
H(38) 0.3399 -0.3459 0.1563 0.0649 Uiso calc 1.00
H(39) 0.2393 -0.3385 0.2416 0.0790 Uiso calc 1.00
H(40) 0.1466 -0.2657 0.2363 0.0680 Uiso calc 1.00
H(42A) 0.1293 -0.3216 -0.0516 0.0601 Uiso calc 1.00
H(42B) 0.1638 -0.2956 0.0245 0.0601 Uiso calc 1.00
H(43A) 0.0383 -0.2514 0.0343 0.1036 Uiso calc 1.00
H(43B) 0.0037 -0.2771 -0.0419 0.1036 Uiso calc 1.00
H(43C) 0.0242 -0.3151 0.0275 0.1036 Uiso calc 1.00
H(44A) 0.0438 -0.2852 -0.1681 0.0724 Uiso calc 1.00
H(44B) 0.0672 -0.2467 -0.2331 0.0724 Uiso calc 1.00
H(45A) 0.1713 -0.3339 -0.1738 0.1119 Uiso calc 1.00
H(45B) 0.1204 -0.3370 -0.2517 0.1119 Uiso calc 1.00
H(45C) 0.1944 -0.2955 -0.2391 0.1119 Uiso calc 1.00
H(46A) -0.0312 -0.1180 -0.2995 0.0714 Uiso calc 1.00
H(46B) -0.0039 -0.1787 -0.2807 0.0714 Uiso calc 1.00
H(47A) -0.0242 -0.0978 -0.1744 0.1140 Uiso calc 1.00
H(47B) -0.0862 -0.1465 -0.1929 0.1140 Uiso calc 1.00
H(47C) 0.0029 -0.1586 -0.1557 0.1140 Uiso calc 1.00
H(48A) 0.0163 -0.0523 -0.3659 0.0717 Uiso calc 1.00
H(48B) 0.0956 -0.0284 -0.3985 0.0717 Uiso calc 1.00
H(49A) 0.0267 -0.1313 -0.4368 0.1211 Uiso calc 1.00
H(49B) 0.0198 -0.0794 -0.4888 0.1211 Uiso calc 1.00
H(49C) 0.1060 -0.1074 -0.4694 0.1211 Uiso calc 1.00
H(52) 0.1763 0.1145 -0.3985 0.1256 Uiso calc 1.00
H(53) 0.1606 0.0974 -0.5262 0.1360 Uiso calc 1.00
H(54) 0.2057 0.0141 -0.5764 0.1092 Uiso calc 1.00
H(56A) 0.4890 -0.0005 -0.4309 0.0634 Uiso calc 1.00
H(56B) 0.3925 0.0064 -0.4383 0.0634 Uiso calc 1.00
H(57A) 0.4994 0.0646 -0.3373 0.1363 Uiso calc 1.00
H(57B) 0.4547 0.0899 -0.4100 0.1363 Uiso calc 1.00
H(57C) 0.4029 0.0714 -0.3445 0.1363 Uiso calc 1.00
H(58A) 0.6013 -0.0173 -0.3257 0.0546 Uiso calc 1.00
H(58B) 0.6232 -0.0683 -0.2744 0.0546 Uiso calc 1.00
H(59A) 0.6071 -0.1263 -0.3783 0.1003 Uiso calc 1.00
H(59B) 0.5851 -0.0754 -0.4296 0.1003 Uiso calc 1.00
H(59C) 0.6746 -0.0817 -0.3905 0.1003 Uiso calc 1.00
H(60A) 0.4293 -0.2199 -0.2966 0.2063 Uiso calc 1.00
H(60B) 0.4701 -0.2723 -0.2583 0.2063 Uiso calc 1.00
H(61A) 0.3561 -0.2085 -0.2028 0.2110 Uiso calc 1.00
H(61B) 0.3393 -0.2665 -0.2390 0.2110 Uiso calc 1.00
H(61C) 0.3966 -0.2611 -0.1649 0.2110 Uiso calc 1.00
H(62A) 0.5746 -0.2702 -0.0439 0.0807 Uiso calc 1.00
H(62B) 0.5014 -0.2878 -0.1014 0.0807 Uiso calc 1.00
H(63A) 0.6134 -0.3458 -0.1116 0.1347 Uiso calc 1.00
H(63B) 0.5956 -0.3125 -0.1858 0.1347 Uiso calc 1.00
H(63C) 0.6688 -0.2950 -0.1282 0.1347 Uiso calc 1.00
H(66) 0.6636 -0.2794 0.1488 0.0671 Uiso calc 1.00
H(67) 0.7862 -0.3206 0.1166 0.0800 Uiso calc 1.00
H(68) 0.8491 -0.2932 0.0142 0.0690 Uiso calc 1.00
H(71A) 0.0272 -0.0086 0.2280 0.3853 Uiso calc 1.00
H(71B) 0.0702 -0.0658 0.2191 0.3853 Uiso calc 1.00
H(71C) 0.0573 -0.0430 0.2988 0.3853 Uiso calc 1.00
H(72A) 0.2400 0.0166 0.1974 0.2780 Uiso calc 1.00
H(72B) 0.1770 -0.0196 0.1479 0.2780 Uiso calc 1.00
H(72C) 0.1558 0.0420 0.1646 0.2780 Uiso calc 1.00

loop_
_atom_type_symbol
_atom_type_oxidation_number
_atom_type_number_in_cell
_atom_type_scat_dispersion_real
_atom_type_scat_dispersion_imag
_atom_type_scat_source
C 0 288 0.003 0.002
;International Tables for Crystallography
(1992, Vol. C, Tables 4.2.6.8 and 6.1.1.1)
;
H 0 312 0.000 0.000
;International Tables for Crystallography
(1992, Vol. C, Table 6.1.1.2)
;
N 0 24 0.006 0.003
;International Tables for Crystallography
(1992, Vol. C, Tables 4.2.6.8 and 6.1.1.1)
;
Cl 0 24 0.148 0.159
;International Tables for Crystallography
(1992, Vol. C, Tables 4.2.6.8 and 6.1.1.1)
;
O 0 4 0.011 0.006
;International Tables for Crystallography
(1992, Vol. C, Tables 4.2.6.8 and 6.1.1.1)
;

loop_
_geom_angle_atom_site_label_1
_geom_angle_atom_site_label_2
_geom_angle_atom_site_label_3
_geom_angle
_geom_angle_site_symmetry_1
_geom_angle_site_symmetry_2
_geom_angle_site_symmetry_3
_geom_angle_publ_flag
C(1) N(1) C(4) 110(1) 1_555 1_555 1_555 yes
C(1) N(1) H(1N) 124(1) 1_555 1_555 1_555 no
C(4) N(1) H(1N) 124(1) 1_555 1_555 1_555 no
C(5) N(2) C(8) 106(1) 1_555 1_555 1_555 yes
C(10) N(3) C(13) 110.8(10) 1_555 1_555 1_555 yes
C(10) N(3) H(3N) 124(1) 1_555 1_555 1_555 no
C(13) N(3) H(3N) 124(1) 1_555 1_555 1_555 no
C(14) N(4) C(17) 108.3(10) 1_555 1_555 1_555 yes
C(19) N(5) C(22) 108.3(10) 1_555 1_555 1_555 yes
C(19) N(5) H(5N) 125(1) 1_555 1_555 1_555 no
C(22) N(5) H(5N) 125(1) 1_555 1_555 1_555 no
C(23) N(6) C(26) 106(1) 1_555 1_555 1_555 yes
N(1) C(1) C(2) 107(1) 1_555 1_555 1_555 yes
N(1) C(1) C(27) 121(1) 1_555 1_555 3_655 yes
C(2) C(1) C(27) 130(1) 1_555 1_555 3_655 yes
C(1) C(2) C(3) 106(1) 1_555 1_555 1_555 yes
C(1) C(2) C(28) 130(1) 1_555 1_555 1_555 yes
C(3) C(2) C(28) 122(1) 1_555 1_555 1_555 yes
C(2) C(3) C(4) 108(1) 1_555 1_555 1_555 yes
C(2) C(3) C(30) 127(1) 1_555 1_555 1_555 yes
C(4) C(3) C(30) 124(1) 1_555 1_555 1_555 yes
N(1) C(4) C(3) 106(1) 1_555 1_555 1_555 yes
N(1) C(4) C(5) 122(1) 1_555 1_555 1_555 yes
C(3) C(4) C(5) 130(1) 1_555 1_555 1_555 yes
N(2) C(5) C(4) 118(1) 1_555 1_555 1_555 yes
N(2) C(5) C(6) 111(1) 1_555 1_555 1_555 yes
C(4) C(5) C(6) 129(1) 1_555 1_555 1_555 yes
C(5) C(6) C(7) 106(1) 1_555 1_555 1_555 yes
C(5) C(6) C(32) 125(1) 1_555 1_555 1_555 yes
C(7) C(6) C(32) 127(1) 1_555 1_555 1_555 yes
C(6) C(7) C(8) 105(1) 1_555 1_555 1_555 yes
C(6) C(7) C(34) 123(1) 1_555 1_555 1_555 yes
C(8) C(7) C(34) 130(1) 1_555 1_555 1_555 yes
N(2) C(8) C(7) 109(1) 1_555 1_555 1_555 yes
N(2) C(8) C(9) 120(1) 1_555 1_555 1_555 yes
C(7) C(8) C(9) 129(1) 1_555 1_555 1_555 yes
C(8) C(9) C(10) 123(1) 1_555 1_555 1_555 yes
C(8) C(9) C(36) 118(1) 1_555 1_555 1_555 yes
C(10) C(9) C(36) 117(1) 1_555 1_555 1_555 yes
N(3) C(10) C(9) 121(1) 1_555 1_555 1_555 yes
N(3) C(10) C(11) 104(1) 1_555 1_555 1_555 yes
C(9) C(10) C(11) 134(1) 1_555 1_555 1_555 yes
C(10) C(11) C(12) 108(1) 1_555 1_555 1_555 yes
C(10) C(11) C(42) 127(1) 1_555 1_555 1_555 yes
C(12) C(11) C(42) 123(1) 1_555 1_555 1_555 yes
C(11) C(12) C(13) 108(1) 1_555 1_555 1_555 yes
C(11) C(12) C(44) 126(1) 1_555 1_555 1_555 yes
C(13) C(12) C(44) 123(1) 1_555 1_555 1_555 yes
N(3) C(13) C(12) 107(1) 1_555 1_555 1_555 yes
N(3) C(13) C(14) 117(1) 1_555 1_555 1_555 yes
C(12) C(13) C(14) 135(1) 1_555 1_555 1_555 yes
N(4) C(14) C(13) 118(1) 1_555 1_555 1_555 yes
N(4) C(14) C(15) 111(1) 1_555 1_555 1_555 yes
C(13) C(14) C(15) 129(1) 1_555 1_555 1_555 yes
C(14) C(15) C(16) 104(1) 1_555 1_555 1_555 yes
C(14) C(15) C(46) 128(1) 1_555 1_555 1_555 yes
C(16) C(15) C(46) 127(1) 1_555 1_555 1_555 yes
C(15) C(16) C(17) 109(1) 1_555 1_555 1_555 yes
C(15) C(16) C(48) 122(1) 1_555 1_555 1_555 yes
C(17) C(16) C(48) 128(1) 1_555 1_555 1_555 yes
N(4) C(17) C(16) 106(1) 1_555 1_555 1_555 yes
N(4) C(17) C(18) 119(1) 1_555 1_555 1_555 yes
C(16) C(17) C(18) 133(1) 1_555 1_555 1_555 yes
C(17) C(18) C(19) 124(1) 1_555 1_555 1_555 yes
C(17) C(18) C(50) 116(1) 1_555 1_555 1_555 yes
C(19) C(18) C(50) 119(1) 1_555 1_555 1_555 yes
N(5) C(19) C(18) 119(1) 1_555 1_555 1_555 yes
N(5) C(19) C(20) 106.6(10) 1_555 1_555 1_555 yes
C(18) C(19) C(20) 133(1) 1_555 1_555 1_555 yes
C(19) C(20) C(21) 107(1) 1_555 1_555 1_555 yes
C(19) C(20) C(56) 129(1) 1_555 1_555 1_555 yes
C(21) C(20) C(56) 122(1) 1_555 1_555 1_555 yes
C(20) C(21) C(22) 106(1) 1_555 1_555 1_555 yes
C(20) C(21) C(58) 128(1) 1_555 1_555 1_555 yes
C(22) C(21) C(58) 124(1) 1_555 1_555 1_555 yes
N(5) C(22) C(21) 111(1) 1_555 1_555 1_555 yes
N(5) C(22) C(23) 119(1) 1_555 1_555 1_555 yes
C(21) C(22) C(23) 129(1) 1_555 1_555 1_555 yes
N(6) C(23) C(22) 120(1) 1_555 1_555 1_555 yes
N(6) C(23) C(24) 111(1) 1_555 1_555 1_555 yes
C(22) C(23) C(24) 128(1) 1_555 1_555 1_555 yes
C(23) C(24) C(25) 108(1) 1_555 1_555 1_555 yes
C(23) C(24) C(60) 123(1) 1_555 1_555 1_555 yes
C(25) C(24) C(60) 126(1) 1_555 1_555 1_555 yes
C(24) C(25) C(26) 104(1) 1_555 1_555 1_555 yes
C(24) C(25) C(62) 125(1) 1_555 1_555 1_555 yes
C(26) C(25) C(62) 129(1) 1_555 1_555 1_555 yes
N(6) C(26) C(25) 109(1) 1_555 1_555 1_555 yes
N(6) C(26) C(27) 118(1) 1_555 1_555 1_555 yes
C(25) C(26) C(27) 132(1) 1_555 1_555 1_555 yes
C(1) C(27) C(26) 125(1) 3_655 1_555 1_555 yes
C(1) C(27) C(64) 116(1) 3_655 1_555 1_555 yes
C(26) C(27) C(64) 117(1) 1_555 1_555 1_555 yes
C(2) C(28) C(29) 112(1) 1_555 1_555 1_555 yes
C(2) C(28) H(28A) 108(1) 1_555 1_555 1_555 no
C(2) C(28) H(28B) 108(1) 1_555 1_555 1_555 no
C(29) C(28) H(28A) 108(1) 1_555 1_555 1_555 no
C(29) C(28) H(28B) 108(1) 1_555 1_555 1_555 no
H(28A) C(28) H(28B) 109(1) 1_555 1_555 1_555 no
C(28) C(29) H(29A) 109(1) 1_555 1_555 1_555 no
C(28) C(29) H(29B) 109(2) 1_555 1_555 1_555 no
C(28) C(29) H(29C) 109(1) 1_555 1_555 1_555 no
H(29A) C(29) H(29B) 109(1) 1_555 1_555 1_555 no
H(29A) C(29) H(29C) 109(2) 1_555 1_555 1_555 no
H(29B) C(29) H(29C) 109(1) 1_555 1_555 1_555 no
C(3) C(30) C(31) 112(1) 1_555 1_555 1_555 yes
C(3) C(30) H(30A) 108(1) 1_555 1_555 1_555 no
C(3) C(30) H(30B) 108(1) 1_555 1_555 1_555 no
C(31) C(30) H(30A) 108(1) 1_555 1_555 1_555 no
C(31) C(30) H(30B) 108(1) 1_555 1_555 1_555 no
H(30A) C(30) H(30B) 109(1) 1_555 1_555 1_555 no
C(30) C(31) H(31A) 109(1) 1_555 1_555 1_555 no
C(30) C(31) H(31B) 109(1) 1_555 1_555 1_555 no
C(30) C(31) H(31C) 109(1) 1_555 1_555 1_555 no
H(31A) C(31) H(31B) 109(1) 1_555 1_555 1_555 no
H(31A) C(31) H(31C) 109(2) 1_555 1_555 1_555 no
H(31B) C(31) H(31C) 109(1) 1_555 1_555 1_555 no
C(6) C(32) C(33) 115(1) 1_555 1_555 1_555 yes
C(6) C(32) H(32A) 107(1) 1_555 1_555 1_555 no
C(6) C(32) H(32B) 107(1) 1_555 1_555 1_555 no
C(33) C(32) H(32A) 107(1) 1_555 1_555 1_555 no
C(33) C(32) H(32B) 107(1) 1_555 1_555 1_555 no
H(32A) C(32) H(32B) 109(1) 1_555 1_555 1_555 no
C(32) C(33) H(33A) 109(1) 1_555 1_555 1_555 no
C(32) C(33) H(33B) 109(1) 1_555 1_555 1_555 no
C(32) C(33) H(33C) 109(1) 1_555 1_555 1_555 no
H(33A) C(33) H(33B) 109(1) 1_555 1_555 1_555 no
H(33A) C(33) H(33C) 109(1) 1_555 1_555 1_555 no
H(33B) C(33) H(33C) 109(1) 1_555 1_555 1_555 no
C(7) C(34) C(35) 112(1) 1_555 1_555 1_555 yes
C(7) C(34) H(34A) 108(1) 1_555 1_555 1_555 no
C(7) C(34) H(34B) 108(1) 1_555 1_555 1_555 no
C(35) C(34) H(34A) 108(1) 1_555 1_555 1_555 no
C(35) C(34) H(34B) 108(1) 1_555 1_555 1_555 no
H(34A) C(34) H(34B) 109(1) 1_555 1_555 1_555 no
C(34) C(35) H(35A) 109(1) 1_555 1_555 1_555 no
C(34) C(35) H(35B) 109(1) 1_555 1_555 1_555 no
C(34) C(35) H(35C) 109(1) 1_555 1_555 1_555 no
H(35A) C(35) H(35B) 109(1) 1_555 1_555 1_555 no
H(35A) C(35) H(35C) 109(1) 1_555 1_555 1_555 no
H(35B) C(35) H(35C) 109(1) 1_555 1_555 1_555 no
C(9) C(36) C(37) 120(1) 1_555 1_555 1_555 yes
C(9) C(36) C(41) 120(1) 1_555 1_555 1_555 yes
C(37) C(36) C(41) 118(1) 1_555 1_555 1_555 yes
Cl(1) C(37) C(36) 120(1) 1_555 1_555 1_555 yes
Cl(1) C(37) C(38) 118(1) 1_555 1_555 1_555 yes
C(36) C(37) C(38) 121(1) 1_555 1_555 1_555 yes
C(37) C(38) C(39) 117(1) 1_555 1_555 1_555 yes
C(37) C(38) H(38) 121(1) 1_555 1_555 1_555 no
C(39) C(38) H(38) 121(1) 1_555 1_555 1_555 no
C(38) C(39) C(40) 121(1) 1_555 1_555 1_555 yes
C(38) C(39) H(39) 119(1) 1_555 1_555 1_555 no
C(40) C(39) H(39) 119(1) 1_555 1_555 1_555 no
C(39) C(40) C(41) 119(1) 1_555 1_555 1_555 yes
C(39) C(40) H(40) 120(1) 1_555 1_555 1_555 no
C(41) C(40) H(40) 120(1) 1_555 1_555 1_555 no
Cl(2) C(41) C(36) 120(1) 1_555 1_555 1_555 yes
Cl(2) C(41) C(40) 117(1) 1_555 1_555 1_555 yes
C(36) C(41) C(40) 121(1) 1_555 1_555 1_555 yes
C(11) C(42) C(43) 113(1) 1_555 1_555 1_555 yes
C(11) C(42) H(42A) 108(1) 1_555 1_555 1_555 no
C(11) C(42) H(42B) 108(1) 1_555 1_555 1_555 no
C(43) C(42) H(42A) 108(1) 1_555 1_555 1_555 no
C(43) C(42) H(42B) 108(1) 1_555 1_555 1_555 no
H(42A) C(42) H(42B) 109(1) 1_555 1_555 1_555 no
C(42) C(43) H(43A) 109(1) 1_555 1_555 1_555 no
C(42) C(43) H(43B) 109(1) 1_555 1_555 1_555 no
C(42) C(43) H(43C) 109(1) 1_555 1_555 1_555 no
H(43A) C(43) H(43B) 109(1) 1_555 1_555 1_555 no
H(43A) C(43) H(43C) 109(1) 1_555 1_555 1_555 no
H(43B) C(43) H(43C) 109(1) 1_555 1_555 1_555 no
C(12) C(44) C(45) 110(1) 1_555 1_555 1_555 yes
C(12) C(44) H(44A) 109(1) 1_555 1_555 1_555 no
C(12) C(44) H(44B) 109(1) 1_555 1_555 1_555 no
C(45) C(44) H(44A) 109(1) 1_555 1_555 1_555 no
C(45) C(44) H(44B) 109(1) 1_555 1_555 1_555 no
H(44A) C(44) H(44B) 109(1) 1_555 1_555 1_555 no
C(44) C(45) H(45A) 109(1) 1_555 1_555 1_555 no
C(44) C(45) H(45B) 109(1) 1_555 1_555 1_555 no
C(44) C(45) H(45C) 109(1) 1_555 1_555 1_555 no
H(45A) C(45) H(45B) 109(1) 1_555 1_555 1_555 no
H(45A) C(45) H(45C) 109(1) 1_555 1_555 1_555 no
H(45B) C(45) H(45C) 109(1) 1_555 1_555 1_555 no
C(15) C(46) C(47) 114(1) 1_555 1_555 1_555 yes
C(15) C(46) H(46A) 108(1) 1_555 1_555 1_555 no
C(15) C(46) H(46B) 108(1) 1_555 1_555 1_555 no
C(47) C(46) H(46A) 108(1) 1_555 1_555 1_555 no
C(47) C(46) H(46B) 108(1) 1_555 1_555 1_555 no
H(46A) C(46) H(46B) 109(1) 1_555 1_555 1_555 no
C(46) C(47) H(47A) 109(1) 1_555 1_555 1_555 no
C(46) C(47) H(47B) 109(1) 1_555 1_555 1_555 no
C(46) C(47) H(47C) 109(1) 1_555 1_555 1_555 no
H(47A) C(47) H(47B) 109(1) 1_555 1_555 1_555 no
H(47A) C(47) H(47C) 109(1) 1_555 1_555 1_555 no
H(47B) C(47) H(47C) 109(1) 1_555 1_555 1_555 no
C(16) C(48) C(49) 112(1) 1_555 1_555 1_555 yes
C(16) C(48) H(48A) 108(1) 1_555 1_555 1_555 no
C(16) C(48) H(48B) 108(1) 1_555 1_555 1_555 no
C(49) C(48) H(48A) 108(1) 1_555 1_555 1_555 no
C(49) C(48) H(48B) 108(1) 1_555 1_555 1_555 no
H(48A) C(48) H(48B) 109(1) 1_555 1_555 1_555 no
C(48) C(49) H(49A) 109(1) 1_555 1_555 1_555 no
C(48) C(49) H(49B) 109(1) 1_555 1_555 1_555 no
C(48) C(49) H(49C) 109(1) 1_555 1_555 1_555 no
H(49A) C(49) H(49B) 109(1) 1_555 1_555 1_555 no
H(49A) C(49) H(49C) 109(1) 1_555 1_555 1_555 no
H(49B) C(49) H(49C) 109(1) 1_555 1_555 1_555 no
C(18) C(50) C(51) 117(1) 1_555 1_555 1_555 yes
C(18) C(50) C(55) 125(1) 1_555 1_555 1_555 yes
C(51) C(50) C(55) 116(1) 1_555 1_555 1_555 yes
Cl(3) C(51) C(50) 123(1) 1_555 1_555 1_555 yes
Cl(3) C(51) C(52) 112(1) 1_555 1_555 1_555 yes
C(50) C(51) C(52) 123(1) 1_555 1_555 1_555 yes
C(51) C(52) C(53) 118(2) 1_555 1_555 1_555 yes
C(51) C(52) H(52) 120(2) 1_555 1_555 1_555 no
C(53) C(52) H(52) 120(2) 1_555 1_555 1_555 no
C(52) C(53) C(54) 122(2) 1_555 1_555 1_555 yes
C(52) C(53) H(53) 118(2) 1_555 1_555 1_555 no
C(54) C(53) H(53) 118(2) 1_555 1_555 1_555 no
C(53) C(54) C(55) 116(1) 1_555 1_555 1_555 yes
C(53) C(54) H(54) 121(2) 1_555 1_555 1_555 no
C(55) C(54) H(54) 121(2) 1_555 1_555 1_555 no
Cl(4) C(55) C(50) 119(1) 1_555 1_555 1_555 yes
Cl(4) C(55) C(54) 117(1) 1_555 1_555 1_555 yes
C(50) C(55) C(54) 122(1) 1_555 1_555 1_555 yes
C(20) C(56) C(57) 112(1) 1_555 1_555 1_555 yes
C(20) C(56) H(56A) 108(1) 1_555 1_555 1_555 no
C(20) C(56) H(56B) 108(1) 1_555 1_555 1_555 no
C(57) C(56) H(56A) 108(1) 1_555 1_555 1_555 no
C(57) C(56) H(56B) 108(1) 1_555 1_555 1_555 no
H(56A) C(56) H(56B) 109(1) 1_555 1_555 1_555 no
C(56) C(57) H(57A) 109(1) 1_555 1_555 1_555 no
C(56) C(57) H(57B) 109(1) 1_555 1_555 1_555 no
C(56) C(57) H(57C) 109(1) 1_555 1_555 1_555 no
H(57A) C(57) H(57B) 109(1) 1_555 1_555 1_555 no
H(57A) C(57) H(57C) 109(1) 1_555 1_555 1_555 no
H(57B) C(57) H(57C) 109(1) 1_555 1_555 1_555 no
C(21) C(58) C(59) 111(1) 1_555 1_555 1_555 yes
C(21) C(58) H(58A) 108(1) 1_555 1_555 1_555 no
C(21) C(58) H(58B) 108(1) 1_555 1_555 1_555 no
C(59) C(58) H(58A) 108(1) 1_555 1_555 1_555 no
C(59) C(58) H(58B) 108(1) 1_555 1_555 1_555 no
H(58A) C(58) H(58B) 109(1) 1_555 1_555 1_555 no
C(58) C(59) H(59A) 109(1) 1_555 1_555 1_555 no
C(58) C(59) H(59B) 109(1) 1_555 1_555 1_555 no
C(58) C(59) H(59C) 109(1) 1_555 1_555 1_555 no
H(59A) C(59) H(59B) 109(1) 1_555 1_555 1_555 no
H(59A) C(59) H(59C) 109(1) 1_555 1_555 1_555 no
H(59B) C(59) H(59C) 109(1) 1_555 1_555 1_555 no
C(24) C(60) C(61) 98(2) 1_555 1_555 1_555 yes
C(24) C(60) H(60A) 112(2) 1_555 1_555 1_555 no
C(24) C(60) H(60B) 112(1) 1_555 1_555 1_555 no
C(61) C(60) H(60A) 112(2) 1_555 1_555 1_555 no
C(61) C(60) H(60B) 112(2) 1_555 1_555 1_555 no
H(60A) C(60) H(60B) 109(3) 1_555 1_555 1_555 no
C(60) C(61) H(61A) 109(2) 1_555 1_555 1_555 no
C(60) C(61) H(61B) 109(3) 1_555 1_555 1_555 no
C(60) C(61) H(61C) 109(2) 1_555 1_555 1_555 no
H(61A) C(61) H(61B) 109(2) 1_555 1_555 1_555 no
H(61A) C(61) H(61C) 109(2) 1_555 1_555 1_555 no
H(61B) C(61) H(61C) 109(2) 1_555 1_555 1_555 no
C(25) C(62) C(63) 110(1) 1_555 1_555 1_555 yes
C(25) C(62) H(62A) 109(1) 1_555 1_555 1_555 no
C(25) C(62) H(62B) 109(1) 1_555 1_555 1_555 no
C(63) C(62) H(62A) 109(1) 1_555 1_555 1_555 no
C(63) C(62) H(62B) 109(1) 1_555 1_555 1_555 no
H(62A) C(62) H(62B) 109(1) 1_555 1_555 1_555 no
C(62) C(63) H(63A) 109(1) 1_555 1_555 1_555 no
C(62) C(63) H(63B) 109(1) 1_555 1_555 1_555 no
C(62) C(63) H(63C) 109(1) 1_555 1_555 1_555 no
H(63A) C(63) H(63B) 109(1) 1_555 1_555 1_555 no
H(63A) C(63) H(63C) 109(1) 1_555 1_555 1_555 no
H(63B) C(63) H(63C) 109(1) 1_555 1_555 1_555 no
C(27) C(64) C(65) 120(1) 1_555 1_555 1_555 yes
C(27) C(64) C(69) 117(1) 1_555 1_555 1_555 yes
C(65) C(64) C(69) 121(1) 1_555 1_555 1_555 yes
Cl(5) C(65) C(64) 121(1) 1_555 1_555 1_555 yes
Cl(5) C(65) C(66) 119(1) 1_555 1_555 1_555 yes
C(64) C(65) C(66) 118(1) 1_555 1_555 1_555 yes
C(65) C(66) C(67) 118(1) 1_555 1_555 1_555 yes
C(65) C(66) H(66) 120(1) 1_555 1_555 1_555 no
C(67) C(66) H(66) 120(1) 1_555 1_555 1_555 no
C(66) C(67) C(68) 122(1) 1_555 1_555 1_555 yes
C(66) C(67) H(67) 118(1) 1_555 1_555 1_555 no
C(68) C(67) H(67) 118(1) 1_555 1_555 1_555 no
C(67) C(68) C(69) 120(1) 1_555 1_555 1_555 yes
C(67) C(68) H(68) 119(1) 1_555 1_555 1_555 no
C(69) C(68) H(68) 119(1) 1_555 1_555 1_555 no
Cl(6) C(69) C(64) 122(1) 1_555 1_555 1_555 yes
Cl(6) C(69) C(68) 118(1) 1_555 1_555 1_555 yes
C(64) C(69) C(68) 119(1) 1_555 1_555 1_555 yes
O(1) C(70) C(71) 123(3) 1_555 1_555 1_555 yes
O(1) C(70) C(72) 94(2) 1_555 1_555 1_555 yes
C(71) C(70) C(72) 123(3) 1_555 1_555 1_555 yes
C(70) C(71) H(71A) 109(3) 1_555 1_555 1_555 no
C(70) C(71) H(71B) 108(3) 1_555 1_555 1_555 no
C(70) C(71) H(71C) 109(3) 1_555 1_555 1_555 no
H(71A) C(71) H(71B) 109(3) 1_555 1_555 1_555 no
H(71A) C(71) H(71C) 110(3) 1_555 1_555 1_555 no
H(71B) C(71) H(71C) 109(3) 1_555 1_555 1_555 no
C(70) C(72) H(72A) 109(2) 1_555 1_555 1_555 no
C(70) C(72) H(72B) 109(2) 1_555 1_555 1_555 no
C(70) C(72) H(72C) 109(2) 1_555 1_555 1_555 no
H(72A) C(72) H(72B) 109(2) 1_555 1_555 1_555 no
H(72A) C(72) H(72C) 109(2) 1_555 1_555 1_555 no
H(72B) C(72) H(72C) 109(2) 1_555 1_555 1_555 no

loop_
_geom_bond_atom_site_label_1
_geom_bond_atom_site_label_2
_geom_bond_distance
_geom_bond_site_symmetry_1
_geom_bond_site_symmetry_2
_geom_bond_publ_flag
Cl(1) C(37) 1.74(1) 1_555 1_555 yes
Cl(2) C(41) 1.72(1) 1_555 1_555 yes
Cl(3) C(51) 1.70(2) 1_555 1_555 yes
Cl(4) C(55) 1.73(1) 1_555 1_555 yes
Cl(5) C(65) 1.69(1) 1_555 1_555 yes
Cl(6) C(69) 1.72(1) 1_555 1_555 yes
O(1) C(70) 1.36(3) 1_555 1_555 yes
N(1) C(1) 1.37(1) 1_555 1_555 yes
N(1) C(4) 1.33(1) 1_555 1_555 yes
N(2) C(5) 1.32(1) 1_555 1_555 yes
N(2) C(8) 1.39(1) 1_555 1_555 yes
N(3) C(10) 1.41(1) 1_555 1_555 yes
N(3) C(13) 1.35(1) 1_555 1_555 yes
N(4) C(14) 1.33(1) 1_555 1_555 yes
N(4) C(17) 1.39(1) 1_555 1_555 yes
N(5) C(19) 1.40(1) 1_555 1_555 yes
N(5) C(22) 1.31(1) 1_555 1_555 yes
N(6) C(23) 1.33(1) 1_555 1_555 yes
N(6) C(26) 1.41(1) 1_555 1_555 yes
C(1) C(2) 1.42(2) 1_555 1_555 yes
C(1) C(27) 1.42(1) 1_555 3_655 yes
C(2) C(3) 1.36(2) 1_555 1_555 yes
C(2) C(28) 1.52(2) 1_555 1_555 yes
C(3) C(4) 1.43(2) 1_555 1_555 yes
C(3) C(30) 1.54(2) 1_555 1_555 yes
C(4) C(5) 1.46(1) 1_555 1_555 yes
C(5) C(6) 1.46(1) 1_555 1_555 yes
C(6) C(7) 1.35(1) 1_555 1_555 yes
C(6) C(32) 1.53(2) 1_555 1_555 yes
C(7) C(8) 1.45(1) 1_555 1_555 yes
C(7) C(34) 1.51(1) 1_555 1_555 yes
C(8) C(9) 1.44(1) 1_555 1_555 yes
C(9) C(10) 1.40(1) 1_555 1_555 yes
C(9) C(36) 1.48(1) 1_555 1_555 yes
C(10) C(11) 1.42(1) 1_555 1_555 yes
C(11) C(12) 1.36(1) 1_555 1_555 yes
C(11) C(42) 1.49(1) 1_555 1_555 yes
C(12) C(13) 1.40(1) 1_555 1_555 yes
C(12) C(44) 1.50(2) 1_555 1_555 yes
C(13) C(14) 1.49(1) 1_555 1_555 yes
C(14) C(15) 1.43(1) 1_555 1_555 yes
C(15) C(16) 1.37(1) 1_555 1_555 yes
C(15) C(46) 1.49(1) 1_555 1_555 yes
C(16) C(17) 1.43(1) 1_555 1_555 yes
C(16) C(48) 1.53(1) 1_555 1_555 yes
C(17) C(18) 1.41(1) 1_555 1_555 yes
C(18) C(19) 1.39(1) 1_555 1_555 yes
C(18) C(50) 1.49(2) 1_555 1_555 yes
C(19) C(20) 1.43(1) 1_555 1_555 yes
C(20) C(21) 1.37(1) 1_555 1_555 yes
C(20) C(56) 1.53(2) 1_555 1_555 yes
C(21) C(22) 1.41(1) 1_555 1_555 yes
C(21) C(58) 1.47(1) 1_555 1_555 yes
C(22) C(23) 1.49(2) 1_555 1_555 yes
C(23) C(24) 1.42(2) 1_555 1_555 yes
C(24) C(25) 1.37(2) 1_555 1_555 yes
C(24) C(60) 1.68(3) 1_555 1_555 yes
C(25) C(26) 1.45(1) 1_555 1_555 yes
C(25) C(62) 1.52(2) 1_555 1_555 yes
C(26) C(27) 1.39(1) 1_555 1_555 yes
C(27) C(64) 1.55(1) 1_555 1_555 yes
C(28) C(29) 1.52(2) 1_555 1_555 yes
C(30) C(31) 1.57(2) 1_555 1_555 yes
C(32) C(33) 1.51(2) 1_555 1_555 yes
C(34) C(35) 1.54(2) 1_555 1_555 yes
C(36) C(37) 1.37(1) 1_555 1_555 yes
C(36) C(41) 1.35(1) 1_555 1_555 yes
C(37) C(38) 1.40(2) 1_555 1_555 yes
C(38) C(39) 1.36(2) 1_555 1_555 yes
C(39) C(40) 1.35(2) 1_555 1_555 yes
C(40) C(41) 1.36(2) 1_555 1_555 yes
C(42) C(43) 1.49(2) 1_555 1_555 yes
C(44) C(45) 1.55(2) 1_555 1_555 yes
C(46) C(47) 1.47(2) 1_555 1_555 yes
C(48) C(49) 1.49(2) 1_555 1_555 yes
C(50) C(51) 1.36(2) 1_555 1_555 yes
C(50) C(55) 1.36(2) 1_555 1_555 yes
C(51) C(52) 1.39(2) 1_555 1_555 yes
C(52) C(53) 1.36(2) 1_555 1_555 yes
C(53) C(54) 1.37(2) 1_555 1_555 yes
C(54) C(55) 1.44(2) 1_555 1_555 yes
C(56) C(57) 1.48(2) 1_555 1_555 yes
C(58) C(59) 1.51(2) 1_555 1_555 yes
C(60) C(61) 1.28(3) 1_555 1_555 yes
C(62) C(63) 1.48(2) 1_555 1_555 yes
C(64) C(65) 1.35(1) 1_555 1_555 yes
C(64) C(69) 1.38(1) 1_555 1_555 yes
C(65) C(66) 1.41(2) 1_555 1_555 yes
C(66) C(67) 1.37(2) 1_555 1_555 yes
C(67) C(68) 1.32(2) 1_555 1_555 yes
C(68) C(69) 1.38(2) 1_555 1_555 yes
C(70) C(71) 1.34(4) 1_555 1_555 yes
C(70) C(72) 1.45(3) 1_555 1_555 yes
